data_2218315
loop_
_publ_author_name
'Ashmore, Jason'
'Bishop, Roger'
'Craig, Donald C.'
'Scudder, Marcia L.'

_publ_section_title
;
 5b\a,6,7,13b\a,14,15-Hexahydroacridino[4,3-<i>c</i>]acridine
;
_journal_coeditor_code BQ2079
_journal_issue 6
_journal_name_full 'Acta Crystallographica Section E'
_journal_page_first o1136
_journal_paper_doi 10.1107/S1600536808014803
_journal_volume 64
_journal_year 2008
_chemical_formula_iupac 'C24 H20 N2'
_chemical_formula_moiety 'C24 H20 N2'
_chemical_formula_sum 'C24 H20 N2'
_chemical_formula_weight 336.4
_chemical_name_systematic
;
5b\a,6,7,13b\a,14,15-Hexahydroacridino[4,3-<i>c</i>]acridine
;
_space_group_crystal_system orthorhombic
_space_group_IT_number 19
_space_group_name_Hall 'P 2ac 2ab'
_space_group_name_H-M_alt 'P 21 21 21'
_atom_type_scat_source 'International Tables for X-ray Crystallography, Vol. IV'
_cell_angle_alpha 90
_cell_angle_beta 90
_cell_angle_gamma 90
_cell_formula_units_Z 4
_cell_length_a 8.863(3)
_cell_length_b 9.759(4)
_cell_length_c 20.071(8)
_cell_measurement_reflns_used 11
_cell_measurement_temperature 294
_cell_measurement_theta_max 11
_cell_measurement_theta_min 10
_cell_volume 1736.0(12)
_computing_cell_refinement 'CAD-4 Manual (Schagen <i>et al.</i>,  1989)'
_computing_data_collection 'CAD-4 Manual (Schagen <i>et al.</i>,  1989)'
_computing_data_reduction 'local program'
_computing_molecular_graphics 'ORTEPII (Johnson, 1976) and CrystalMaker (CrystalMaker, 2005)'
_computing_publication_material 'local programs'
_computing_structure_refinement 'RAELS (Rae, 2000)'
_computing_structure_solution 'SIR92 (Altomare <i>et al.</i>,  1994)'
_diffrn_measured_fraction_theta_full 1.00
_diffrn_measured_fraction_theta_max 1.00
_diffrn_measurement_device_type 'Enraf--Nonius CAD-4'
_diffrn_measurement_method \w--2\q
_diffrn_radiation_type 'Mo K\a'
_diffrn_radiation_wavelength 0.71073
_diffrn_reflns_limit_h_max 8
_diffrn_reflns_limit_h_min 0
_diffrn_reflns_limit_k_max 9
_diffrn_reflns_limit_k_min 0
_diffrn_reflns_limit_l_max 20
_diffrn_reflns_limit_l_min 0
_diffrn_reflns_number 1100
_diffrn_reflns_theta_full 21
_diffrn_reflns_theta_max 21
_diffrn_standards_decay_% 0
_diffrn_standards_interval_time 30
_diffrn_standards_number 1
_exptl_absorpt_coefficient_mu 0.075
_exptl_absorpt_correction_type none
_exptl_crystal_colour colourless
_exptl_crystal_density_diffrn 1.29
_exptl_crystal_density_method 'not measured'
_exptl_crystal_description plate
_exptl_crystal_F_000 712.0
_exptl_crystal_size_max 0.29
_exptl_crystal_size_mid 0.27
_exptl_crystal_size_min 0.03
_refine_diff_density_max 0.26
_refine_diff_density_min -0.42
_refine_ls_extinction_method none
_refine_ls_goodness_of_fit_ref 1.64
_refine_ls_hydrogen_treatment constr
_refine_ls_number_parameters 94
_refine_ls_number_reflns 1100
_refine_ls_number_restraints 0
_refine_ls_R_factor_gt 0.048
_refine_ls_shift/su_max 0.001
_refine_ls_structure_factor_coef F
_refine_ls_weighting_details 'w = 1/[\s^2^(F) + 0.0004F^2^]'
_refine_ls_weighting_scheme calc
_refine_ls_wR_factor_ref 0.059
_reflns_number_gt 737
_reflns_number_total 1100
_reflns_threshold_expression I>2\s(I)
_cod_data_source_file bq2079.cif
_cod_data_source_block I
_cod_depositor_comments
;
 Updating space group information and adding the symmetry operation list.

 Antanas Vaitkus,
 2018-06-18
;
_cod_original_cell_volume 1736.0(10)
_cod_database_code 2218315
_cod_database_fobs_code 2218315

loop_
_space_group_symop_id
_space_group_symop_operation_xyz
1 x,y,z
2 -x+1/2,-y,z+1/2
3 x+1/2,-y+1/2,-z
4 -x,y+1/2,-z+1/2

loop_
_atom_site_type_symbol
_atom_site_label
_atom_site_fract_x
_atom_site_fract_y
_atom_site_fract_z
_atom_site_U_iso_or_equiv
_atom_site_adp_type
_atom_site_occupancy
N N1 -0.2254(5) 0.4393(4) 0.4278(2) 0.0464(9) Uani 1.0
N N2 0.2369(5) 0.5930(4) 0.2179(2) 0.0470(7) Uani 1.0
C C1 -0.0205(6) 0.4796(5) 0.3538(3) 0.0427(9) Uani 1.0
C C2 -0.1687(6) 0.5253(6) 0.3840(3) 0.0442(8) Uani 1.0
C C3 -0.2383(6) 0.6509(6) 0.3667(3) 0.0517(6) Uani 1.0
C C4 -0.1694(6) 0.7391(5) 0.3130(3) 0.0600(10) Uani 1.0
C C5 0.0008(6) 0.7137(5) 0.3058(3) 0.0535(6) Uani 1.0
C C6 0.0323(6) 0.5681(5) 0.2944(3) 0.0438(8) Uani 1.0
C C7 0.1968(6) 0.5402(5) 0.2756(3) 0.0435(8) Uani 1.0
C C8 0.2927(6) 0.4617(6) 0.3160(3) 0.0478(8) Uani 1.0
C C9 0.2386(7) 0.3999(6) 0.3811(3) 0.0550(10) Uani 1.0
C C10 0.0995(6) 0.4728(6) 0.4075(2) 0.0500(9) Uani 1.0
C C11 -0.3538(6) 0.4784(6) 0.4617(3) 0.0491(9) Uani 1.0
C C12 -0.4120(7) 0.3867(6) 0.5090(3) 0.0550(10) Uani 1.0
C C13 -0.5368(6) 0.4207(6) 0.5461(3) 0.0590(10) Uani 1.0
C C14 -0.6080(7) 0.5469(6) 0.5353(3) 0.0610(10) Uani 1.0
C C15 -0.5551(7) 0.6374(6) 0.4883(3) 0.0620(10) Uani 1.0
C C16 -0.4254(7) 0.6036(5) 0.4505(3) 0.0541(7) Uani 1.0
C C17 -0.3670(7) 0.6883(6) 0.4001(3) 0.0587(9) Uani 1.0
C C18 0.3795(6) 0.5649(5) 0.1950(3) 0.0481(7) Uani 1.0
C C19 0.4207(7) 0.6142(6) 0.1309(3) 0.0553(9) Uani 1.0
C C20 0.5578(7) 0.5824(6) 0.1045(3) 0.0580(10) Uani 1.0
C C21 0.6593(6) 0.4985(6) 0.1403(3) 0.0570(10) Uani 1.0
C C22 0.6250(7) 0.4515(6) 0.2028(3) 0.0570(10) Uani 1.0
C C23 0.4821(6) 0.4854(6) 0.2310(3) 0.0502(8) Uani 1.0
C C24 0.4353(6) 0.4356(6) 0.2941(3) 0.0530(10) Uani 1.0
H HC1 -0.0355 0.3843 0.3367 0.045 Uani 1.0
H H1C4 -0.1862 0.8376 0.3246 0.074 Uani 1.0
H H2C4 -0.2198 0.7180 0.2696 0.065 Uani 1.0
H H1C5 0.0530 0.7439 0.3474 0.057 Uani 1.0
H H2C5 0.0397 0.7679 0.2671 0.061 Uani 1.0
H HC6 -0.0302 0.5398 0.2553 0.047 Uani 1.0
H H1C9 0.3212 0.4072 0.4149 0.066 Uani 1.0
H H2C9 0.2136 0.3011 0.3736 0.060 Uani 1.0
H H1C10 0.1275 0.5679 0.4214 0.054 Uani 1.0
H H2C10 0.0591 0.4215 0.4468 0.056 Uani 1.0
H HC12 -0.3622 0.2958 0.5159 0.062 Uani 1.0
H HC13 -0.5765 0.3559 0.5804 0.066 Uani 1.0
H HC14 -0.6987 0.5716 0.5624 0.067 Uani 1.0
H HC15 -0.6080 0.7266 0.4808 0.073 Uani 1.0
H HC17 -0.4193 0.7760 0.3886 0.072 Uani 1.0
H HC19 0.3487 0.6726 0.1051 0.064 Uani 1.0
H HC20 0.5867 0.6184 0.0596 0.065 Uani 1.0
H HC21 0.7581 0.4731 0.1197 0.062 Uani 1.0
H HC22 0.6988 0.3943 0.2282 0.066 Uani 1.0
H HC24 0.5066 0.3815 0.3224 0.065 Uani 1.0

loop_
_atom_site_aniso_label
_atom_site_aniso_U_11
_atom_site_aniso_U_22
_atom_site_aniso_U_33
_atom_site_aniso_U_12
_atom_site_aniso_U_13
_atom_site_aniso_U_23
_atom_site_aniso_type_symbol
N1 0.0488(6) 0.0480(10) 0.0427(8) 0.0013(6) 0.0019(6) 0.0061(6) N
N2 0.0502(7) 0.0470(10) 0.0444(9) 0.0024(6) 0.0029(7) 0.0088(7) N
C1 0.0464(7) 0.0410(10) 0.0409(9) 0.0038(7) 0.0000(6) 0.0070(8) C
C2 0.0470(7) 0.0430(10) 0.0429(9) 0.0032(6) 0.0012(7) 0.0052(7) C
C3 0.0523(7) 0.0458(8) 0.0570(10) 0.0085(8) 0.0076(7) 0.0085(9) C
C4 0.0610(10) 0.0490(10) 0.072(2) 0.0150(10) 0.0150(10) 0.019(2) C
C5 0.0580(10) 0.0405(9) 0.0620(10) 0.0067(8) 0.0120(9) 0.0108(9) C
C6 0.0476(7) 0.0410(10) 0.0431(9) 0.0047(7) 0.0011(7) 0.0084(8) C
C7 0.0470(7) 0.0420(10) 0.0418(9) 0.0028(6) 0.0007(7) 0.0061(7) C
C8 0.0464(7) 0.0530(10) 0.0440(8) 0.0058(6) 0.0002(6) 0.0085(7) C
C9 0.0490(7) 0.068(2) 0.0476(9) 0.0108(8) 0.0007(7) 0.0178(8) C
C10 0.0475(7) 0.061(2) 0.0410(10) 0.0037(7) -0.0006(7) 0.0095(7) C
C11 0.0493(7) 0.0540(10) 0.0445(9) -0.0010(6) 0.0033(6) 0.0019(6) C
C12 0.0547(9) 0.064(2) 0.0470(10) -0.0039(9) 0.0065(9) 0.0055(8) C
C13 0.0550(10) 0.074(2) 0.0490(10) -0.0080(10) 0.0080(10) -0.0010(10) C
C14 0.0530(10) 0.073(2) 0.056(2) -0.0060(10) 0.0100(10) -0.0100(10) C
C15 0.0550(10) 0.065(2) 0.067(2) 0.0020(10) 0.0140(10) -0.0050(10) C
C16 0.0513(8) 0.0549(9) 0.0560(10) 0.0030(8) 0.0080(8) -0.0006(9) C
C17 0.0559(9) 0.0520(9) 0.068(2) 0.0110(10) 0.0130(10) 0.0070(10) C
C18 0.0497(7) 0.0500(10) 0.0442(9) -0.0004(6) 0.0032(7) 0.0044(6) C
C19 0.0550(10) 0.064(2) 0.0470(10) -0.0023(9) 0.0060(10) 0.0090(10) C
C20 0.0550(10) 0.070(2) 0.0480(10) -0.0070(10) 0.0070(10) 0.0010(10) C
C21 0.0507(8) 0.068(2) 0.0520(10) -0.0038(8) 0.0070(9) -0.0050(10) C
C22 0.0484(7) 0.068(2) 0.0540(10) 0.0035(7) 0.0051(7) 0.0010(10) C
C23 0.0473(7) 0.0560(10) 0.0470(8) 0.0025(6) 0.0025(6) 0.0027(7) C
C24 0.0471(7) 0.064(2) 0.0490(8) 0.0082(6) 0.0015(6) 0.0097(7) C

loop_
_geom_angle_atom_site_label_1
_geom_angle_atom_site_label_2
_geom_angle_atom_site_label_3
_geom_angle_site_symmetry_1
_geom_angle_site_symmetry_2
_geom_angle_site_symmetry_3
_geom_angle
_geom_angle_publ_flag
C2 N1 C11 1_555 1_555 1_555 117.9(5) no
C7 N2 C18 1_555 1_555 1_555 117.7(5) no
C2 C1 C6 1_555 1_555 1_555 114.0(4) no
C2 C1 C10 1_555 1_555 1_555 109.7(4) no
C2 C1 HC1 1_555 1_555 1_555 107.2 no
C6 C1 C10 1_555 1_555 1_555 111.1(4) no
C6 C1 HC1 1_555 1_555 1_555 107.2 no
C10 C1 HC1 1_555 1_555 1_555 107.2 no
N1 C2 C1 1_555 1_555 1_555 114.3(5) no
N1 C2 C3 1_555 1_555 1_555 123.3(5) no
C1 C2 C3 1_555 1_555 1_555 122.3(5) no
C2 C3 C4 1_555 1_555 1_555 119.6(5) no
C2 C3 C17 1_555 1_555 1_555 118.2(5) no
C4 C3 C17 1_555 1_555 1_555 122.2(5) no
C3 C4 C5 1_555 1_555 1_555 111.9(5) no
C3 C4 H1C4 1_555 1_555 1_555 108.8 no
C3 C4 H2C4 1_555 1_555 1_555 108.8 no
C5 C4 H1C4 1_555 1_555 1_555 108.8 no
C5 C4 H2C4 1_555 1_555 1_555 108.8 no
H1C4 C4 H2C4 1_555 1_555 1_555 109.5 no
C4 C5 C6 1_555 1_555 1_555 110.9(5) no
C4 C5 H1C5 1_555 1_555 1_555 109.1 no
C4 C5 H2C5 1_555 1_555 1_555 109.1 no
C6 C5 H1C5 1_555 1_555 1_555 109.1 no
C6 C5 H2C5 1_555 1_555 1_555 109.1 no
H1C5 C5 H2C5 1_555 1_555 1_555 109.5 no
C1 C6 C5 1_555 1_555 1_555 111.4(5) no
C1 C6 C7 1_555 1_555 1_555 112.3(4) no
C1 C6 HC6 1_555 1_555 1_555 106.5 no
C5 C6 C7 1_555 1_555 1_555 113.0(5) no
C5 C6 HC6 1_555 1_555 1_555 106.5 no
C7 C6 HC6 1_555 1_555 1_555 106.5 no
N2 C7 C6 1_555 1_555 1_555 113.9(5) no
N2 C7 C8 1_555 1_555 1_555 124.0(5) no
C6 C7 C8 1_555 1_555 1_555 122.1(5) no
C7 C8 C9 1_555 1_555 1_555 121.6(5) no
C7 C8 C24 1_555 1_555 1_555 118.6(5) no
C9 C8 C24 1_555 1_555 1_555 119.8(5) no
C8 C9 C10 1_555 1_555 1_555 111.8(5) no
C8 C9 H1C9 1_555 1_555 1_555 108.9 no
C8 C9 H2C9 1_555 1_555 1_555 108.9 no
C10 C9 H1C9 1_555 1_555 1_555 108.9 no
C10 C9 H2C9 1_555 1_555 1_555 108.9 no
H1C9 C9 H2C9 1_555 1_555 1_555 109.5 no
C1 C10 C9 1_555 1_555 1_555 110.0(4) no
C1 C10 H1C10 1_555 1_555 1_555 109.3 no
C1 C10 H2C10 1_555 1_555 1_555 109.3 no
C9 C10 H1C10 1_555 1_555 1_555 109.3 no
C9 C10 H2C10 1_555 1_555 1_555 109.3 no
H1C10 C10 H2C10 1_555 1_555 1_555 109.5 no
N1 C11 C12 1_555 1_555 1_555 117.4(5) no
N1 C11 C16 1_555 1_555 1_555 122.5(5) no
C12 C11 C16 1_555 1_555 1_555 120.0(5) no
C11 C12 C13 1_555 1_555 1_555 120.5(6) no
C11 C12 HC12 1_555 1_555 1_555 119.7 no
C13 C12 HC12 1_555 1_555 1_555 119.7 no
C12 C13 C14 1_555 1_555 1_555 119.5(6) no
C12 C13 HC13 1_555 1_555 1_555 120.2 no
C14 C13 HC13 1_555 1_555 1_555 120.2 no
C13 C14 C15 1_555 1_555 1_555 121.1(5) no
C13 C14 HC14 1_555 1_555 1_555 119.4 no
C15 C14 HC14 1_555 1_555 1_555 119.4 no
C14 C15 C16 1_555 1_555 1_555 119.6(6) no
C14 C15 HC15 1_555 1_555 1_555 120.2 no
C16 C15 HC15 1_555 1_555 1_555 120.2 no
C11 C16 C15 1_555 1_555 1_555 119.1(5) no
C11 C16 C17 1_555 1_555 1_555 117.7(5) no
C15 C16 C17 1_555 1_555 1_555 123.2(5) no
C3 C17 C16 1_555 1_555 1_555 120.1(5) no
C3 C17 HC17 1_555 1_555 1_555 120.0 no
C16 C17 HC17 1_555 1_555 1_555 120.0 no
N2 C18 C19 1_555 1_555 1_555 118.1(5) no
N2 C18 C23 1_555 1_555 1_555 122.5(5) no
C19 C18 C23 1_555 1_555 1_555 119.3(6) no
C18 C19 C20 1_555 1_555 1_555 120.3(6) no
C18 C19 HC19 1_555 1_555 1_555 119.8 no
C20 C19 HC19 1_555 1_555 1_555 119.8 no
C19 C20 C21 1_555 1_555 1_555 120.1(5) no
C19 C20 HC20 1_555 1_555 1_555 119.9 no
C21 C20 HC20 1_555 1_555 1_555 119.9 no
C20 C21 C22 1_555 1_555 1_555 121.2(6) no
C20 C21 HC21 1_555 1_555 1_555 119.4 no
C22 C21 HC21 1_555 1_555 1_555 119.4 no
C21 C22 C23 1_555 1_555 1_555 118.9(6) no
C21 C22 HC22 1_555 1_555 1_555 120.5 no
C23 C22 HC22 1_555 1_555 1_555 120.5 no
C18 C23 C22 1_555 1_555 1_555 120.1(5) no
C18 C23 C24 1_555 1_555 1_555 117.5(5) no
C22 C23 C24 1_555 1_555 1_555 122.4(5) no
C8 C24 C23 1_555 1_555 1_555 119.7(5) no
C8 C24 HC24 1_555 1_555 1_555 120.2 no
C23 C24 HC24 1_555 1_555 1_555 120.2 no

loop_
_geom_bond_atom_site_label_1
_geom_bond_atom_site_label_2
_geom_bond_site_symmetry_1
_geom_bond_site_symmetry_2
_geom_bond_distance
_geom_bond_publ_flag
N1 C2 1_555 1_555 1.316(6) no
N1 C11 1_555 1_555 1.378(6) no
N2 C7 1_555 1_555 1.316(6) no
N2 C18 1_555 1_555 1.373(6) no
C1 C2 1_555 1_555 1.514(7) no
C1 C6 1_555 1_555 1.544(7) no
C1 C10 1_555 1_555 1.516(6) no
C1 HC1 1_555 1_555 1.000 no
C2 C3 1_555 1_555 1.415(7) no
C3 C4 1_555 1_555 1.508(7) no
C3 C17 1_555 1_555 1.373(7) no
C4 C5 1_555 1_555 1.536(7) no
C4 H1C4 1_555 1_555 1.000 no
C4 H2C4 1_555 1_555 1.000 no
C5 C6 1_555 1_555 1.466(7) no
C5 H1C5 1_555 1_555 1.000 no
C5 H2C5 1_555 1_555 1.000 no
C6 C7 1_555 1_555 1.531(7) no
C6 HC6 1_555 1_555 1.000 no
C7 C8 1_555 1_555 1.403(6) no
C8 C9 1_555 1_555 1.517(7) no
C8 C24 1_555 1_555 1.362(7) no
C9 C10 1_555 1_555 1.519(8) no
C9 H1C9 1_555 1_555 1.000 no
C9 H2C9 1_555 1_555 1.000 no
C10 H1C10 1_555 1_555 1.000 no
C10 H2C10 1_555 1_555 1.000 no
C11 C12 1_555 1_555 1.404(7) no
C11 C16 1_555 1_555 1.395(7) no
C12 C13 1_555 1_555 1.373(7) no
C12 HC12 1_555 1_555 1.000 no
C13 C14 1_555 1_555 1.400(8) no
C13 HC13 1_555 1_555 1.000 no
C14 C15 1_555 1_555 1.376(7) no
C14 HC14 1_555 1_555 1.000 no
C15 C16 1_555 1_555 1.417(7) no
C15 HC15 1_555 1_555 1.000 no
C16 C17 1_555 1_555 1.405(7) no
C17 HC17 1_555 1_555 1.000 no
C18 C19 1_555 1_555 1.422(7) no
C18 C23 1_555 1_555 1.397(7) no
C19 C20 1_555 1_555 1.362(7) no
C19 HC19 1_555 1_555 1.000 no
C20 C21 1_555 1_555 1.413(7) no
C20 HC20 1_555 1_555 1.000 no
C21 C22 1_555 1_555 1.370(7) no
C21 HC21 1_555 1_555 1.000 no
C22 C23 1_555 1_555 1.426(7) no
C22 HC22 1_555 1_555 1.000 no
C23 C24 1_555 1_555 1.418(7) no
C24 HC24 1_555 1_555 1.000 no

loop_
_geom_torsion_atom_site_label_1
_geom_torsion_atom_site_label_2
_geom_torsion_atom_site_label_3
_geom_torsion_atom_site_label_4
_geom_torsion_site_symmetry_1
_geom_torsion_site_symmetry_2
_geom_torsion_site_symmetry_3
_geom_torsion_site_symmetry_4
_geom_torsion
_geom_torsion_publ_flag
C11 N1 C2 C1 1_555 1_555 1_555 1_555 174.9(4) no
C11 N1 C2 C3 1_555 1_555 1_555 1_555 -4.6(7) no
C2 N1 C11 C12 1_555 1_555 1_555 1_555 -179.0(5) no
C2 N1 C11 C16 1_555 1_555 1_555 1_555 0.9(7) no
C18 N2 C7 C6 1_555 1_555 1_555 1_555 -175.6(4) no
C18 N2 C7 C8 1_555 1_555 1_555 1_555 2.6(7) no
C7 N2 C18 C19 1_555 1_555 1_555 1_555 176.1(5) no
C7 N2 C18 C23 1_555 1_555 1_555 1_555 -1.1(7) no
C6 C1 C2 N1 1_555 1_555 1_555 1_555 170.4(4) no
C6 C1 C2 C3 1_555 1_555 1_555 1_555 -10.1(7) no
C10 C1 C2 N1 1_555 1_555 1_555 1_555 -64.2(6) no
C10 C1 C2 C3 1_555 1_555 1_555 1_555 115.2(6) no
HC1 C1 C2 N1 1_555 1_555 1_555 1_555 51.9 no
HC1 C1 C2 C3 1_555 1_555 1_555 1_555 -128.6 no
C2 C1 C6 C5 1_555 1_555 1_555 1_555 38.9(6) no
C2 C1 C6 C7 1_555 1_555 1_555 1_555 166.9(4) no
C2 C1 C6 HC6 1_555 1_555 1_555 1_555 -76.8 no
C10 C1 C6 C5 1_555 1_555 1_555 1_555 -85.6(6) no
C10 C1 C6 C7 1_555 1_555 1_555 1_555 42.4(6) no
C10 C1 C6 HC6 1_555 1_555 1_555 1_555 158.6 no
HC1 C1 C6 C5 1_555 1_555 1_555 1_555 157.5 no
HC1 C1 C6 C7 1_555 1_555 1_555 1_555 -74.5 no
HC1 C1 C6 HC6 1_555 1_555 1_555 1_555 41.7 no
C2 C1 C10 C9 1_555 1_555 1_555 1_555 168.5(5) no
C2 C1 C10 H1C10 1_555 1_555 1_555 1_555 -71.5 no
C2 C1 C10 H2C10 1_555 1_555 1_555 1_555 48.4 no
C6 C1 C10 C9 1_555 1_555 1_555 1_555 -64.6(6) no
C6 C1 C10 H1C10 1_555 1_555 1_555 1_555 55.5 no
C6 C1 C10 H2C10 1_555 1_555 1_555 1_555 175.3 no
HC1 C1 C10 C9 1_555 1_555 1_555 1_555 52.3 no
HC1 C1 C10 H1C10 1_555 1_555 1_555 1_555 172.4 no
HC1 C1 C10 H2C10 1_555 1_555 1_555 1_555 -67.7 no
N1 C2 C3 C4 1_555 1_555 1_555 1_555 -176.5(5) no
N1 C2 C3 C17 1_555 1_555 1_555 1_555 3.9(8) no
C1 C2 C3 C4 1_555 1_555 1_555 1_555 4.1(8) no
C1 C2 C3 C17 1_555 1_555 1_555 1_555 -175.5(5) no
C2 C3 C4 C5 1_555 1_555 1_555 1_555 -25.4(7) no
C2 C3 C4 H1C4 1_555 1_555 1_555 1_555 -145.7 no
C2 C3 C4 H2C4 1_555 1_555 1_555 1_555 95.0 no
C17 C3 C4 C5 1_555 1_555 1_555 1_555 154.2(6) no
C17 C3 C4 H1C4 1_555 1_555 1_555 1_555 33.8 no
C17 C3 C4 H2C4 1_555 1_555 1_555 1_555 -85.5 no
C2 C3 C17 C16 1_555 1_555 1_555 1_555 0.6(8) no
C2 C3 C17 HC17 1_555 1_555 1_555 1_555 -179.4 no
C4 C3 C17 C16 1_555 1_555 1_555 1_555 -179.0(5) no
C4 C3 C17 HC17 1_555 1_555 1_555 1_555 1.0 no
C3 C4 C5 C6 1_555 1_555 1_555 1_555 54.8(7) no
C3 C4 C5 H1C5 1_555 1_555 1_555 1_555 -65.5 no
C3 C4 C5 H2C5 1_555 1_555 1_555 1_555 175.0 no
H1C4 C4 C5 C6 1_555 1_555 1_555 1_555 175.1 no
H1C4 C4 C5 H1C5 1_555 1_555 1_555 1_555 54.9 no
H1C4 C4 C5 H2C5 1_555 1_555 1_555 1_555 -64.6 no
H2C4 C4 C5 C6 1_555 1_555 1_555 1_555 -65.6 no
H2C4 C4 C5 H1C5 1_555 1_555 1_555 1_555 174.2 no
H2C4 C4 C5 H2C5 1_555 1_555 1_555 1_555 54.6 no
C4 C5 C6 C1 1_555 1_555 1_555 1_555 -61.8(6) no
C4 C5 C6 C7 1_555 1_555 1_555 1_555 170.6(5) no
C4 C5 C6 HC6 1_555 1_555 1_555 1_555 54.0 no
H1C5 C5 C6 C1 1_555 1_555 1_555 1_555 58.5 no
H1C5 C5 C6 C7 1_555 1_555 1_555 1_555 -69.2 no
H1C5 C5 C6 HC6 1_555 1_555 1_555 1_555 174.2 no
H2C5 C5 C6 C1 1_555 1_555 1_555 1_555 178.0 no
H2C5 C5 C6 C7 1_555 1_555 1_555 1_555 50.4 no
H2C5 C5 C6 HC6 1_555 1_555 1_555 1_555 -66.2 no
C1 C6 C7 N2 1_555 1_555 1_555 1_555 167.5(4) no
C1 C6 C7 C8 1_555 1_555 1_555 1_555 -10.7(7) no
C5 C6 C7 N2 1_555 1_555 1_555 1_555 -65.3(6) no
C5 C6 C7 C8 1_555 1_555 1_555 1_555 116.4(6) no
HC6 C6 C7 N2 1_555 1_555 1_555 1_555 51.3 no
HC6 C6 C7 C8 1_555 1_555 1_555 1_555 -127.0 no
N2 C7 C8 C9 1_555 1_555 1_555 1_555 -178.1(5) no
N2 C7 C8 C24 1_555 1_555 1_555 1_555 -1.4(8) no
C6 C7 C8 C9 1_555 1_555 1_555 1_555 -0.1(8) no
C6 C7 C8 C24 1_555 1_555 1_555 1_555 176.6(5) no
C7 C8 C9 C10 1_555 1_555 1_555 1_555 -20.7(7) no
C7 C8 C9 H1C9 1_555 1_555 1_555 1_555 -141.1 no
C7 C8 C9 H2C9 1_555 1_555 1_555 1_555 99.6 no
C24 C8 C9 C10 1_555 1_555 1_555 1_555 162.6(5) no
C24 C8 C9 H1C9 1_555 1_555 1_555 1_555 42.3 no
C24 C8 C9 H2C9 1_555 1_555 1_555 1_555 -77.1 no
C7 C8 C24 C23 1_555 1_555 1_555 1_555 -1.2(8) no
C7 C8 C24 HC24 1_555 1_555 1_555 1_555 178.8 no
C9 C8 C24 C23 1_555 1_555 1_555 1_555 175.6(5) no
C9 C8 C24 HC24 1_555 1_555 1_555 1_555 -4.4 no
C8 C9 C10 C1 1_555 1_555 1_555 1_555 52.2(6) no
C8 C9 C10 H1C10 1_555 1_555 1_555 1_555 -67.9 no
C8 C9 C10 H2C10 1_555 1_555 1_555 1_555 172.3 no
H1C9 C9 C10 C1 1_555 1_555 1_555 1_555 172.6 no
H1C9 C9 C10 H1C10 1_555 1_555 1_555 1_555 52.5 no
H1C9 C9 C10 H2C10 1_555 1_555 1_555 1_555 -67.4 no
H2C9 C9 C10 C1 1_555 1_555 1_555 1_555 -68.1 no
H2C9 C9 C10 H1C10 1_555 1_555 1_555 1_555 171.8 no
H2C9 C9 C10 H2C10 1_555 1_555 1_555 1_555 52.0 no
N1 C11 C12 C13 1_555 1_555 1_555 1_555 178.0(5) no
N1 C11 C12 HC12 1_555 1_555 1_555 1_555 -2.0 no
C16 C11 C12 C13 1_555 1_555 1_555 1_555 -1.9(8) no
C16 C11 C12 HC12 1_555 1_555 1_555 1_555 178.1 no
N1 C11 C16 C15 1_555 1_555 1_555 1_555 -178.7(5) no
N1 C11 C16 C17 1_555 1_555 1_555 1_555 3.4(8) no
C12 C11 C16 C15 1_555 1_555 1_555 1_555 1.2(8) no
C12 C11 C16 C17 1_555 1_555 1_555 1_555 -176.7(5) no
C11 C12 C13 C14 1_555 1_555 1_555 1_555 1.3(8) no
C11 C12 C13 HC13 1_555 1_555 1_555 1_555 -178.7 no
HC12 C12 C13 C14 1_555 1_555 1_555 1_555 -178.7 no
HC12 C12 C13 HC13 1_555 1_555 1_555 1_555 1.3 no
C12 C13 C14 C15 1_555 1_555 1_555 1_555 0.1(9) no
C12 C13 C14 HC14 1_555 1_555 1_555 1_555 -179.9 no
HC13 C13 C14 C15 1_555 1_555 1_555 1_555 -179.9 no
HC13 C13 C14 HC14 1_555 1_555 1_555 1_555 0.1 no
C13 C14 C15 C16 1_555 1_555 1_555 1_555 -0.8(9) no
C13 C14 C15 HC15 1_555 1_555 1_555 1_555 179.2 no
HC14 C14 C15 C16 1_555 1_555 1_555 1_555 179.2 no
HC14 C14 C15 HC15 1_555 1_555 1_555 1_555 -0.8 no
C14 C15 C16 C11 1_555 1_555 1_555 1_555 0.2(8) no
C14 C15 C16 C17 1_555 1_555 1_555 1_555 178.0(5) no
HC15 C15 C16 C11 1_555 1_555 1_555 1_555 -179.8 no
HC15 C15 C16 C17 1_555 1_555 1_555 1_555 -2.0 no
C11 C16 C17 C3 1_555 1_555 1_555 1_555 -4.0(8) no
C11 C16 C17 HC17 1_555 1_555 1_555 1_555 176.0 no
C15 C16 C17 C3 1_555 1_555 1_555 1_555 178.2(6) no
C15 C16 C17 HC17 1_555 1_555 1_555 1_555 -1.8 no
N2 C18 C19 C20 1_555 1_555 1_555 1_555 -176.2(5) no
N2 C18 C19 HC19 1_555 1_555 1_555 1_555 3.8 no
C23 C18 C19 C20 1_555 1_555 1_555 1_555 1.0(9) no
C23 C18 C19 HC19 1_555 1_555 1_555 1_555 -179.0 no
N2 C18 C23 C22 1_555 1_555 1_555 1_555 175.6(5) no
N2 C18 C23 C24 1_555 1_555 1_555 1_555 -1.4(8) no
C19 C18 C23 C22 1_555 1_555 1_555 1_555 -1.6(8) no
C19 C18 C23 C24 1_555 1_555 1_555 1_555 -178.5(5) no
C18 C19 C20 C21 1_555 1_555 1_555 1_555 0.8(9) no
C18 C19 C20 HC20 1_555 1_555 1_555 1_555 -179.2 no
HC19 C19 C20 C21 1_555 1_555 1_555 1_555 -179.2 no
HC19 C19 C20 HC20 1_555 1_555 1_555 1_555 0.8 no
C19 C20 C21 C22 1_555 1_555 1_555 1_555 -2.2(9) no
C19 C20 C21 HC21 1_555 1_555 1_555 1_555 177.8 no
HC20 C20 C21 C22 1_555 1_555 1_555 1_555 177.8 no
HC20 C20 C21 HC21 1_555 1_555 1_555 1_555 -2.2 no
C20 C21 C22 C23 1_555 1_555 1_555 1_555 1.6(9) no
C20 C21 C22 HC22 1_555 1_555 1_555 1_555 -178.4 no
HC21 C21 C22 C23 1_555 1_555 1_555 1_555 -178.4 no
HC21 C21 C22 HC22 1_555 1_555 1_555 1_555 1.6 no
C21 C22 C23 C18 1_555 1_555 1_555 1_555 0.3(8) no
C21 C22 C23 C24 1_555 1_555 1_555 1_555 177.0(5) no
HC22 C22 C23 C18 1_555 1_555 1_555 1_555 -179.7 no
HC22 C22 C23 C24 1_555 1_555 1_555 1_555 -3.0 no
C18 C23 C24 C8 1_555 1_555 1_555 1_555 2.5(8) no
C18 C23 C24 HC24 1_555 1_555 1_555 1_555 -177.5 no
C22 C23 C24 C8 1_555 1_555 1_555 1_555 -174.4(5) no
C22 C23 C24 HC24 1_555 1_555 1_555 1_555 5.6 no
